data_7124947
loop_
_publ_author_name
'McKeown, Paul'
'Davidson, Matthew G.'
'Kociok-K\"ohn, Gabriele'
'Jones, Matthew D.'

_publ_section_title
;
 Aluminium salalens vs. salans: &quot;Initiator Design&quot; for the
 isoselective polymerisation of rac-lactide.
;
_journal_issue 68
_journal_name_full 'Chemical communications (Cambridge, England)'
_journal_page_first 10431
_journal_page_last 10434
_journal_paper_doi 10.1039/c6cc05795k
_journal_volume 52
_journal_year 2016
_chemical_formula_moiety 'C33 H51 Al N2 O3'
_chemical_formula_sum 'C33 H51 Al N2 O3'
_chemical_formula_weight 550.73
_space_group_crystal_system monoclinic
_space_group_IT_number 14
_space_group_name_Hall '-P 2ybc'
_space_group_name_H-M_alt 'P 1 21/c 1'
_atom_sites_solution_hydrogens mixed
_audit_creation_method SHELXL-2014/7
_audit_update_record
;
2016-07-07 deposited with the CCDC.
2016-07-27 downloaded from the CCDC.
;
_cell_angle_alpha 90
_cell_angle_beta 102.663(2)
_cell_angle_gamma 90
_cell_formula_units_Z 4
_cell_length_a 12.1388(3)
_cell_length_b 19.0837(2)
_cell_length_c 14.1406(2)
_cell_measurement_reflns_used 7973
_cell_measurement_temperature 150(2)
_cell_measurement_theta_max 72.8330
_cell_measurement_theta_min 3.9500
_cell_volume 3196.04(10)
_computing_cell_refinement 'CrysAlisPro 1.171.38.41 (Rigaku OD, 2015)'
_computing_data_collection 'CrysAlisPro 1.171.38.41 (Rigaku OD, 2015)'
_computing_data_reduction 'CrysAlisPro 1.171.38.41 (Rigaku OD, 2015)'
_computing_molecular_graphics 'ORTEP3 for Windows - Farrugia, L. J. J. Appl. Crystallogr. 1997, 30, 565'
_computing_publication_material
;
 'WinGX publication routines, Farrugia, 
 L. J., J. Appl. Crystallogr., 1999, 32, 837-838
;
_computing_structure_refinement
;
 SHELXL-2014/8 (Sheldrick, 2014)
 Sheldrick GM (2008) Acta Crystallogr A64:112--122 and 
 C. B. H\"ubschle, G. M. Sheldrick and B. Dittrich
 ShelXle: a Qt graphical user interface for SHELXL
 J. Appl. Cryst., 44, (2011) 1281-1284.
;
_computing_structure_solution
; 
 SHELXT
 Sheldrick, G. M. (2008). Acta Cryst. A64, 112-122.
;
_diffrn_ambient_environment N~2~
_diffrn_ambient_temperature 150.01(10)
_diffrn_detector 'CCD plate'
_diffrn_detector_area_resol_mean 8.1150
_diffrn_detector_type EosS2
_diffrn_measured_fraction_theta_full 0.999
_diffrn_measured_fraction_theta_max 0.994
_diffrn_measurement_device 'four-circle diffractometer'
_diffrn_measurement_device_type 'SuperNova, Dual, Cu at zero, EosS2'
_diffrn_measurement_method '\w scans'
_diffrn_radiation_monochromator mirror
_diffrn_radiation_probe x-ray
_diffrn_radiation_type 'Cu K\a'
_diffrn_radiation_wavelength 1.54184
_diffrn_reflns_av_R_equivalents 0.0266
_diffrn_reflns_av_unetI/netI 0.0150
_diffrn_reflns_Laue_measured_fraction_full 0.999
_diffrn_reflns_Laue_measured_fraction_max 0.994
_diffrn_reflns_limit_h_max 14
_diffrn_reflns_limit_h_min -14
_diffrn_reflns_limit_k_max 23
_diffrn_reflns_limit_k_min -23
_diffrn_reflns_limit_l_max 17
_diffrn_reflns_limit_l_min -17
_diffrn_reflns_number 49741
_diffrn_reflns_point_group_measured_fraction_full 0.999
_diffrn_reflns_point_group_measured_fraction_max 0.994
_diffrn_reflns_theta_full 67.684
_diffrn_reflns_theta_max 73.016
_diffrn_reflns_theta_min 3.732
_diffrn_source 'micro-focus sealed X-ray tube'
_diffrn_source_type 'SuperNova (Cu) X-ray Source'
_exptl_absorpt_coefficient_mu 0.811
_exptl_absorpt_correction_T_max 1.00000
_exptl_absorpt_correction_T_min 0.78127
_exptl_absorpt_correction_type multi-scan
_exptl_absorpt_process_details
;
CrysAlisPro 1.171.38.41 (Rigaku Oxford Diffraction, 2015)
Empirical absorption correction using spherical harmonics,
 implemented in SCALE3 ABSPACK scaling algorithm.
;
_exptl_crystal_colour colourless
_exptl_crystal_density_diffrn 1.145
_exptl_crystal_description cube
_exptl_crystal_F_000 1200
_exptl_crystal_size_max 0.050
_exptl_crystal_size_mid 0.050
_exptl_crystal_size_min 0.025
_refine_diff_density_max 0.244
_refine_diff_density_min -0.254
_refine_diff_density_rms 0.036
_refine_ls_extinction_method none
_refine_ls_goodness_of_fit_ref 1.039
_refine_ls_hydrogen_treatment mixed
_refine_ls_matrix_type full
_refine_ls_number_parameters 366
_refine_ls_number_reflns 6364
_refine_ls_number_restraints 0
_refine_ls_restrained_S_all 1.039
_refine_ls_R_factor_all 0.0367
_refine_ls_R_factor_gt 0.0336
_refine_ls_shift/su_max 0.001
_refine_ls_shift/su_mean 0.000
_refine_ls_structure_factor_coef Fsqd
_refine_ls_weighting_details 'w=1/[\s^2^(Fo^2^)+(0.0428P)^2^+1.0770P] where P=(Fo^2^+2Fc^2^)/3'
_refine_ls_weighting_scheme calc
_refine_ls_wR_factor_gt 0.0865
_refine_ls_wR_factor_ref 0.0886
_reflns_Friedel_coverage 0.000
_reflns_number_gt 5848
_reflns_number_total 6364
_reflns_threshold_expression 'I > 2\s(I)'
_cod_data_source_file c6cc05795k2.cif
_cod_data_source_block Al2OiPr
_cod_original_sg_symbol_H-M 'P 21/c'
_cod_database_code 7124947
_shelx_shelxl_version_number 2014/7
_shelx_space_group_comment
;
The symmetry employed for this shelxl refinement is uniquely defined
by the following loop, which should always be used as a source of
symmetry information in preference to the above space-group names.
They are only intended as comments.
;
_shelx_estimated_absorpt_t_min 0.961
_shelx_estimated_absorpt_t_max 0.980
_oxdiff_exptl_absorpt_empirical_full_min 0.870
_oxdiff_exptl_absorpt_empirical_full_max 1.249
_oxdiff_exptl_absorpt_empirical_details
;
Empirical correction (ABSPACK) includes:
- Absorption correction using spherical harmonics
- Frame scaling
;

loop_
_space_group_symop_operation_xyz
'x, y, z'
'-x, y+1/2, -z+1/2'
'-x, -y, -z'
'x, -y-1/2, z-1/2'

loop_
_atom_site_label
_atom_site_type_symbol
_atom_site_fract_x
_atom_site_fract_y
_atom_site_fract_z
_atom_site_U_iso_or_equiv
_atom_site_adp_type
_atom_site_occupancy
_atom_site_site_symmetry_order
_atom_site_calc_flag
_atom_site_refinement_flags_posn
_atom_site_refinement_flags_adp
Al1 Al 0.08469(3) 0.26007(2) 0.58702(2) 0.01838(9) Uani 1 1 d . .
O1 O 0.06986(7) 0.16947(4) 0.57623(6) 0.02658(18) Uani 1 1 d . .
N1 N 0.08935(8) 0.32415(5) 0.47051(6) 0.01796(18) Uani 1 1 d . .
C1 C -0.01467(11) 0.12554(6) 0.59741(9) 0.0289(3) Uani 1 1 d . .
H1 H -0.0404 0.1449 0.6546 0.035 Uiso 1 1 calc R U
O2 O -0.05826(7) 0.28704(4) 0.58158(6) 0.02241(17) Uani 1 1 d . .
N2 N 0.24831(8) 0.23692(5) 0.56720(7) 0.0219(2) Uani 1 1 d . .
H2 H 0.2336(12) 0.1979(8) 0.5330(11) 0.029(4) Uiso 1 1 d . .
C2 C -0.11477(13) 0.12103(8) 0.51261(12) 0.0436(3) Uani 1 1 d . .
H2A H -0.0905 0.1016 0.4563 0.065 Uiso 1 1 calc R U
H2B H -0.1462 0.1680 0.4969 0.065 Uiso 1 1 calc R U
H2C H -0.1725 0.0906 0.5296 0.065 Uiso 1 1 calc R U
O3 O 0.14239(7) 0.29877(4) 0.70038(6) 0.02389(17) Uani 1 1 d . .
C3 C 0.03740(15) 0.05358(7) 0.62356(11) 0.0457(4) Uani 1 1 d . .
H3A H 0.1024 0.0580 0.6782 0.069 Uiso 1 1 calc R U
H3B H 0.0621 0.0339 0.5676 0.069 Uiso 1 1 calc R U
H3C H -0.0189 0.0225 0.6416 0.069 Uiso 1 1 calc R U
C4 C -0.13616(9) 0.32386(6) 0.52045(8) 0.0195(2) Uani 1 1 d . .
C5 C -0.23326(9) 0.35073(6) 0.54825(8) 0.0209(2) Uani 1 1 d . .
C6 C -0.31146(10) 0.38751(6) 0.47889(8) 0.0230(2) Uani 1 1 d . .
H6 H -0.3771 0.4049 0.4971 0.028 Uiso 1 1 calc R U
C7 C -0.29952(9) 0.40046(6) 0.38407(8) 0.0224(2) Uani 1 1 d . .
C8 C -0.20136(10) 0.37583(6) 0.36039(8) 0.0223(2) Uani 1 1 d . .
H8 H -0.1884 0.3851 0.2977 0.027 Uiso 1 1 calc R U
C9 C -0.12145(9) 0.33790(6) 0.42637(8) 0.0206(2) Uani 1 1 d . .
C10 C -0.25054(10) 0.33994(6) 0.65155(8) 0.0247(2) Uani 1 1 d . .
C11 C -0.26238(12) 0.26140(7) 0.67128(10) 0.0350(3) Uani 1 1 d . .
H11A H -0.2697 0.2548 0.7383 0.053 Uiso 1 1 calc R U
H11B H -0.1953 0.2365 0.6612 0.053 Uiso 1 1 calc R U
H11C H -0.3296 0.2429 0.6269 0.053 Uiso 1 1 calc R U
C12 C -0.14958(11) 0.36978(7) 0.72541(9) 0.0328(3) Uani 1 1 d . .
H12A H -0.1420 0.4199 0.7131 0.049 Uiso 1 1 calc R U
H12B H -0.0805 0.3453 0.7192 0.049 Uiso 1 1 calc R U
H12C H -0.1617 0.3632 0.7911 0.049 Uiso 1 1 calc R U
C13 C -0.35738(11) 0.37660(7) 0.66757(10) 0.0333(3) Uani 1 1 d . .
H13A H -0.3525 0.4269 0.6551 0.050 Uiso 1 1 calc R U
H13B H -0.3643 0.3694 0.7346 0.050 Uiso 1 1 calc R U
H13C H -0.4237 0.3570 0.6232 0.050 Uiso 1 1 calc R U
C14 C -0.38894(10) 0.44232(6) 0.31241(8) 0.0249(2) Uani 1 1 d . .
C15 C -0.37251(13) 0.52063(7) 0.33290(11) 0.0400(3) Uani 1 1 d . .
H15A H -0.2971 0.5346 0.3257 0.060 Uiso 1 1 calc R U
H15B H -0.3802 0.5305 0.3992 0.060 Uiso 1 1 calc R U
H15C H -0.4297 0.5470 0.2870 0.060 Uiso 1 1 calc R U
C16 C -0.50806(11) 0.42256(8) 0.32277(12) 0.0424(3) Uani 1 1 d . .
H16A H -0.5180 0.4363 0.3872 0.064 Uiso 1 1 calc R U
H16B H -0.5186 0.3718 0.3147 0.064 Uiso 1 1 calc R U
H16C H -0.5639 0.4469 0.2731 0.064 Uiso 1 1 calc R U
C17 C -0.38171(15) 0.42887(10) 0.20735(10) 0.0530(5) Uani 1 1 d . .
H17A H -0.3880 0.3785 0.1940 0.080 Uiso 1 1 calc R U
H17B H -0.3091 0.4460 0.1970 0.080 Uiso 1 1 calc R U
H17C H -0.4434 0.4535 0.1637 0.080 Uiso 1 1 calc R U
C18 C -0.01832(9) 0.31035(6) 0.39669(8) 0.0211(2) Uani 1 1 d . .
H18A H -0.0128 0.3323 0.3345 0.025 Uiso 1 1 calc R U
H18B H -0.0268 0.2592 0.3859 0.025 Uiso 1 1 calc R U
C19 C 0.09798(10) 0.39838(6) 0.50712(8) 0.0213(2) Uani 1 1 d . .
H19A H 0.1629 0.4019 0.5632 0.026 Uiso 1 1 calc R U
H19B H 0.0289 0.4098 0.5304 0.026 Uiso 1 1 calc R U
C20 C 0.11258(11) 0.45234(6) 0.43159(9) 0.0271(2) Uani 1 1 d . .
H20A H 0.1199 0.4997 0.4610 0.033 Uiso 1 1 calc R U
H20B H 0.0452 0.4521 0.3775 0.033 Uiso 1 1 calc R U
C21 C 0.21765(11) 0.43558(6) 0.39297(9) 0.0275(3) Uani 1 1 d . .
H21A H 0.2234 0.4689 0.3405 0.033 Uiso 1 1 calc R U
H21B H 0.2858 0.4410 0.4456 0.033 Uiso 1 1 calc R U
C22 C 0.21174(10) 0.36082(6) 0.35404(8) 0.0238(2) Uani 1 1 d . .
H22A H 0.2843 0.3492 0.3367 0.029 Uiso 1 1 calc R U
H22B H 0.1517 0.3582 0.2942 0.029 Uiso 1 1 calc R U
C23 C 0.18775(9) 0.30641(6) 0.42619(8) 0.0202(2) Uani 1 1 d . .
H23 H 0.1680 0.2618 0.3892 0.024 Uiso 1 1 calc R U
C24 C 0.28857(10) 0.29040(6) 0.50799(8) 0.0223(2) Uani 1 1 d . .
H24A H 0.3525 0.2723 0.4821 0.027 Uiso 1 1 calc R U
H24B H 0.3135 0.3330 0.5468 0.027 Uiso 1 1 calc R U
C25 C 0.32910(10) 0.21746(6) 0.65760(8) 0.0256(2) Uani 1 1 d . .
H25A H 0.4038 0.2084 0.6427 0.031 Uiso 1 1 calc R U
H25B H 0.3034 0.1735 0.6830 0.031 Uiso 1 1 calc R U
C26 C 0.34191(10) 0.27308(6) 0.73504(8) 0.0243(2) Uani 1 1 d . .
C27 C 0.44812(11) 0.28547(7) 0.79416(9) 0.0300(3) Uani 1 1 d . .
H27 H 0.5115 0.2610 0.7815 0.036 Uiso 1 1 calc R U
C28 C 0.46417(11) 0.33242(8) 0.87105(9) 0.0346(3) Uani 1 1 d . .
C29 C 0.36991(12) 0.36835(7) 0.88646(9) 0.0323(3) Uani 1 1 d . .
H29 H 0.3793 0.4010 0.9384 0.039 Uiso 1 1 calc R U
C30 C 0.26259(11) 0.35836(6) 0.82886(8) 0.0268(2) Uani 1 1 d . .
C31 C 0.24763(10) 0.30941(6) 0.75237(8) 0.0225(2) Uani 1 1 d . .
C32 C 0.58017(13) 0.34537(11) 0.93346(11) 0.0528(4) Uani 1 1 d . .
H32A H 0.6135 0.3868 0.9097 0.079 Uiso 1 1 calc R U
H32B H 0.6282 0.3045 0.9307 0.079 Uiso 1 1 calc R U
H32C H 0.5741 0.3533 1.0006 0.079 Uiso 1 1 calc R U
C33 C 0.16253(12) 0.39887(7) 0.84573(10) 0.0349(3) Uani 1 1 d . .
H33A H 0.1872 0.4321 0.8990 0.052 Uiso 1 1 calc R U
H33B H 0.1073 0.3664 0.8625 0.052 Uiso 1 1 calc R U
H33C H 0.1278 0.4245 0.7867 0.052 Uiso 1 1 calc R U

loop_
_atom_site_aniso_label
_atom_site_aniso_U_11
_atom_site_aniso_U_22
_atom_site_aniso_U_33
_atom_site_aniso_U_23
_atom_site_aniso_U_13
_atom_site_aniso_U_12
Al1 0.01816(16) 0.01884(16) 0.01865(16) 0.00162(11) 0.00513(12) 0.00136(11)
O1 0.0258(4) 0.0203(4) 0.0347(4) 0.0003(3) 0.0089(3) -0.0001(3)
N1 0.0178(4) 0.0191(4) 0.0181(4) -0.0010(3) 0.0062(3) 0.0009(3)
C1 0.0338(7) 0.0264(6) 0.0263(6) -0.0011(5) 0.0060(5) -0.0086(5)
O2 0.0198(4) 0.0260(4) 0.0224(4) 0.0058(3) 0.0066(3) 0.0034(3)
N2 0.0220(5) 0.0229(5) 0.0214(5) 0.0015(4) 0.0060(4) 0.0028(4)
C2 0.0352(8) 0.0379(7) 0.0504(9) -0.0016(6) -0.0061(6) -0.0055(6)
O3 0.0199(4) 0.0299(4) 0.0219(4) -0.0026(3) 0.0046(3) 0.0013(3)
C3 0.0615(10) 0.0260(7) 0.0393(8) 0.0053(6) -0.0112(7) -0.0113(6)
C4 0.0182(5) 0.0188(5) 0.0212(5) 0.0006(4) 0.0035(4) -0.0012(4)
C5 0.0203(5) 0.0202(5) 0.0230(5) 0.0001(4) 0.0065(4) -0.0024(4)
C6 0.0185(5) 0.0236(5) 0.0272(6) -0.0007(4) 0.0061(4) 0.0010(4)
C7 0.0198(6) 0.0218(5) 0.0240(5) -0.0010(4) 0.0010(4) -0.0003(4)
C8 0.0230(6) 0.0246(5) 0.0187(5) -0.0002(4) 0.0035(4) -0.0011(4)
C9 0.0192(5) 0.0217(5) 0.0213(5) -0.0016(4) 0.0053(4) -0.0007(4)
C10 0.0249(6) 0.0263(6) 0.0256(6) 0.0037(4) 0.0114(5) 0.0018(5)
C11 0.0398(8) 0.0301(6) 0.0410(7) 0.0092(5) 0.0214(6) 0.0012(5)
C12 0.0346(7) 0.0413(7) 0.0230(6) -0.0024(5) 0.0073(5) 0.0028(6)
C13 0.0336(7) 0.0382(7) 0.0335(6) 0.0054(5) 0.0188(5) 0.0061(5)
C14 0.0223(6) 0.0255(6) 0.0243(6) -0.0007(4) -0.0004(4) 0.0019(4)
C15 0.0432(8) 0.0270(6) 0.0416(7) 0.0062(5) -0.0087(6) -0.0020(6)
C16 0.0221(7) 0.0438(8) 0.0554(9) 0.0122(7) -0.0046(6) -0.0006(6)
C17 0.0524(10) 0.0768(12) 0.0244(7) -0.0012(7) -0.0034(6) 0.0357(9)
C18 0.0204(5) 0.0252(5) 0.0177(5) -0.0012(4) 0.0039(4) 0.0008(4)
C19 0.0229(6) 0.0198(5) 0.0224(5) -0.0028(4) 0.0075(4) -0.0002(4)
C20 0.0323(7) 0.0202(5) 0.0307(6) 0.0016(4) 0.0111(5) 0.0003(5)
C21 0.0302(6) 0.0270(6) 0.0272(6) 0.0032(5) 0.0106(5) -0.0036(5)
C22 0.0241(6) 0.0287(6) 0.0208(5) 0.0017(4) 0.0095(4) 0.0001(4)
C23 0.0203(5) 0.0229(5) 0.0196(5) -0.0010(4) 0.0090(4) 0.0021(4)
C24 0.0196(5) 0.0265(5) 0.0227(5) 0.0016(4) 0.0087(4) 0.0019(4)
C25 0.0225(6) 0.0303(6) 0.0245(6) 0.0058(5) 0.0061(5) 0.0073(5)
C26 0.0229(6) 0.0290(6) 0.0214(5) 0.0068(4) 0.0057(4) -0.0001(4)
C27 0.0227(6) 0.0414(7) 0.0259(6) 0.0104(5) 0.0051(5) -0.0006(5)
C28 0.0291(7) 0.0484(8) 0.0242(6) 0.0073(5) 0.0015(5) -0.0104(6)
C29 0.0366(7) 0.0374(7) 0.0222(6) 0.0003(5) 0.0046(5) -0.0112(5)
C30 0.0314(6) 0.0273(6) 0.0220(5) 0.0030(4) 0.0068(5) -0.0041(5)
C31 0.0222(6) 0.0258(5) 0.0194(5) 0.0047(4) 0.0047(4) -0.0019(4)
C32 0.0342(8) 0.0867(13) 0.0328(7) -0.0001(8) -0.0027(6) -0.0139(8)
C33 0.0398(8) 0.0346(7) 0.0305(6) -0.0075(5) 0.0079(6) 0.0011(6)

loop_
_atom_type_symbol
_atom_type_description
_atom_type_scat_dispersion_real
_atom_type_scat_dispersion_imag
_atom_type_scat_source
Al Al 0.2130 0.2455 'International Tables Vol C Tables 4.2.6.8 and 6.1.1.4'
C C 0.0181 0.0091 'International Tables Vol C Tables 4.2.6.8 and 6.1.1.4'
O O 0.0492 0.0322 'International Tables Vol C Tables 4.2.6.8 and 6.1.1.4'
N N 0.0311 0.0180 'International Tables Vol C Tables 4.2.6.8 and 6.1.1.4'
H H 0.0000 0.0000 'International Tables Vol C Tables 4.2.6.8 and 6.1.1.4'

loop_
_geom_angle_atom_site_label_1
_geom_angle_atom_site_label_2
_geom_angle_atom_site_label_3
_geom_angle
O1 Al1 O3 120.53(4)
O1 Al1 O2 101.56(4)
O3 Al1 O2 96.11(4)
O1 Al1 N1 122.62(4)
O3 Al1 N1 113.74(4)
O2 Al1 N1 89.51(4)
O1 Al1 N2 82.12(4)
O3 Al1 N2 90.60(4)
O2 Al1 N2 169.20(4)
N1 Al1 N2 80.03(4)
C1 O1 Al1 129.72(8)
C19 N1 C23 110.72(8)
C19 N1 C18 112.81(8)
C23 N1 C18 108.63(8)
C19 N1 Al1 107.19(6)
C23 N1 Al1 111.26(6)
C18 N1 Al1 106.15(6)
O1 C1 C2 111.22(11)
O1 C1 C3 107.80(11)
C2 C1 C3 111.11(11)
O1 C1 H1 108.9
C2 C1 H1 108.9
C3 C1 H1 108.9
C4 O2 Al1 136.09(7)
C24 N2 C25 115.26(9)
C24 N2 Al1 111.71(7)
C25 N2 Al1 113.75(7)
C24 N2 H2 109.0(10)
C25 N2 H2 106.1(10)
Al1 N2 H2 99.6(10)
C1 C2 H2A 109.5
C1 C2 H2B 109.5
H2A C2 H2B 109.5
C1 C2 H2C 109.5
H2A C2 H2C 109.5
H2B C2 H2C 109.5
C31 O3 Al1 134.54(7)
C1 C3 H3A 109.5
C1 C3 H3B 109.5
H3A C3 H3B 109.5
C1 C3 H3C 109.5
H3A C3 H3C 109.5
H3B C3 H3C 109.5
O2 C4 C9 119.65(10)
O2 C4 C5 121.71(10)
C9 C4 C5 118.63(10)
C6 C5 C4 117.76(10)
C6 C5 C10 121.51(10)
C4 C5 C10 120.72(10)
C5 C6 C7 124.33(10)
C5 C6 H6 117.8
C7 C6 H6 117.8
C8 C7 C6 116.43(10)
C8 C7 C14 122.44(10)
C6 C7 C14 121.08(10)
C7 C8 C9 121.53(10)
C7 C8 H8 119.2
C9 C8 H8 119.2
C8 C9 C4 121.24(10)
C8 C9 C18 119.75(10)
C4 C9 C18 119.00(10)
C13 C10 C5 112.08(10)
C13 C10 C12 107.77(10)
C5 C10 C12 110.03(9)
C13 C10 C11 107.60(10)
C5 C10 C11 109.96(10)
C12 C10 C11 109.32(11)
C10 C11 H11A 109.5
C10 C11 H11B 109.5
H11A C11 H11B 109.5
C10 C11 H11C 109.5
H11A C11 H11C 109.5
H11B C11 H11C 109.5
C10 C12 H12A 109.5
C10 C12 H12B 109.5
H12A C12 H12B 109.5
C10 C12 H12C 109.5
H12A C12 H12C 109.5
H12B C12 H12C 109.5
C10 C13 H13A 109.5
C10 C13 H13B 109.5
H13A C13 H13B 109.5
C10 C13 H13C 109.5
H13A C13 H13C 109.5
H13B C13 H13C 109.5
C15 C14 C17 108.40(12)
C15 C14 C16 108.03(11)
C17 C14 C16 107.94(12)
C15 C14 C7 109.85(10)
C17 C14 C7 111.76(10)
C16 C14 C7 110.74(10)
C14 C15 H15A 109.5
C14 C15 H15B 109.5
H15A C15 H15B 109.5
C14 C15 H15C 109.5
H15A C15 H15C 109.5
H15B C15 H15C 109.5
C14 C16 H16A 109.5
C14 C16 H16B 109.5
H16A C16 H16B 109.5
C14 C16 H16C 109.5
H16A C16 H16C 109.5
H16B C16 H16C 109.5
C14 C17 H17A 109.5
C14 C17 H17B 109.5
H17A C17 H17B 109.5
C14 C17 H17C 109.5
H17A C17 H17C 109.5
H17B C17 H17C 109.5
C9 C18 N1 113.29(9)
C9 C18 H18A 108.9
N1 C18 H18A 108.9
C9 C18 H18B 108.9
N1 C18 H18B 108.9
H18A C18 H18B 107.7
N1 C19 C20 113.94(9)
N1 C19 H19A 108.8
C20 C19 H19A 108.8
N1 C19 H19B 108.8
C20 C19 H19B 108.8
H19A C19 H19B 107.7
C19 C20 C21 110.14(10)
C19 C20 H20A 109.6
C21 C20 H20A 109.6
C19 C20 H20B 109.6
C21 C20 H20B 109.6
H20A C20 H20B 108.1
C22 C21 C20 110.36(10)
C22 C21 H21A 109.6
C20 C21 H21A 109.6
C22 C21 H21B 109.6
C20 C21 H21B 109.6
H21A C21 H21B 108.1
C21 C22 C23 113.30(9)
C21 C22 H22A 108.9
C23 C22 H22A 108.9
C21 C22 H22B 108.9
C23 C22 H22B 108.9
H22A C22 H22B 107.7
N1 C23 C24 107.99(8)
N1 C23 C22 114.22(9)
C24 C23 C22 113.92(9)
N1 C23 H23 106.7
C24 C23 H23 106.7
C22 C23 H23 106.7
N2 C24 C23 105.09(9)
N2 C24 H24A 110.7
C23 C24 H24A 110.7
N2 C24 H24B 110.7
C23 C24 H24B 110.7
H24A C24 H24B 108.8
N2 C25 C26 113.23(9)
N2 C25 H25A 108.9
C26 C25 H25A 108.9
N2 C25 H25B 108.9
C26 C25 H25B 108.9
H25A C25 H25B 107.7
C27 C26 C31 119.55(11)
C27 C26 C25 119.29(11)
C31 C26 C25 121.04(11)
C28 C27 C26 122.09(12)
C28 C27 H27 119.0
C26 C27 H27 119.0
C27 C28 C29 117.47(12)
C27 C28 C32 121.07(14)
C29 C28 C32 121.44(13)
C30 C29 C28 122.55(12)
C30 C29 H29 118.7
C28 C29 H29 118.7
C29 C30 C31 119.13(12)
C29 C30 C33 121.53(11)
C31 C30 C33 119.33(11)
O3 C31 C26 122.93(10)
O3 C31 C30 117.86(10)
C26 C31 C30 119.20(11)
C28 C32 H32A 109.5
C28 C32 H32B 109.5
H32A C32 H32B 109.5
C28 C32 H32C 109.5
H32A C32 H32C 109.5
H32B C32 H32C 109.5
C30 C33 H33A 109.5
C30 C33 H33B 109.5
H33A C33 H33B 109.5
C30 C33 H33C 109.5
H33A C33 H33C 109.5
H33B C33 H33C 109.5

loop_
_geom_bond_atom_site_label_1
_geom_bond_atom_site_label_2
_geom_bond_distance
Al1 O1 1.7417(8)
Al1 O3 1.7645(8)
Al1 O2 1.7954(8)
Al1 N1 2.0625(9)
Al1 N2 2.1124(10)
O1 C1 1.4071(14)
N1 C19 1.5039(13)
N1 C23 1.5040(13)
N1 C18 1.5065(14)
C1 C2 1.5109(18)
C1 C3 1.5229(19)
C1 H1 1.0000
O2 C4 1.3330(13)
N2 C24 1.4700(14)
N2 C25 1.4779(15)
N2 H2 0.884(16)
C2 H2A 0.9800
C2 H2B 0.9800
C2 H2C 0.9800
O3 C31 1.3424(14)
C3 H3A 0.9800
C3 H3B 0.9800
C3 H3C 0.9800
C4 C9 1.4064(15)
C4 C5 1.4177(15)
C5 C6 1.3955(16)
C5 C10 1.5345(15)
C6 C7 1.4017(16)
C6 H6 0.9500
C7 C8 1.3885(16)
C7 C14 1.5365(15)
C8 C9 1.3923(16)
C8 H8 0.9500
C9 C18 1.5000(15)
C10 C13 1.5336(16)
C10 C12 1.5348(18)
C10 C11 1.5371(16)
C11 H11A 0.9800
C11 H11B 0.9800
C11 H11C 0.9800
C12 H12A 0.9800
C12 H12B 0.9800
C12 H12C 0.9800
C13 H13A 0.9800
C13 H13B 0.9800
C13 H13C 0.9800
C14 C15 1.5269(17)
C14 C17 1.5291(18)
C14 C16 1.5321(18)
C15 H15A 0.9800
C15 H15B 0.9800
C15 H15C 0.9800
C16 H16A 0.9800
C16 H16B 0.9800
C16 H16C 0.9800
C17 H17A 0.9800
C17 H17B 0.9800
C17 H17C 0.9800
C18 H18A 0.9900
C18 H18B 0.9900
C19 C20 1.5216(15)
C19 H19A 0.9900
C19 H19B 0.9900
C20 C21 1.5273(17)
C20 H20A 0.9900
C20 H20B 0.9900
C21 C22 1.5253(16)
C21 H21A 0.9900
C21 H21B 0.9900
C22 C23 1.5278(15)
C22 H22A 0.9900
C22 H22B 0.9900
C23 C24 1.5193(15)
C23 H23 1.0000
C24 H24A 0.9900
C24 H24B 0.9900
C25 C26 1.5084(17)
C25 H25A 0.9900
C25 H25B 0.9900
C26 C27 1.3944(17)
C26 C31 1.4049(17)
C27 C28 1.389(2)
C27 H27 0.9500
C28 C29 1.391(2)
C28 C32 1.5092(19)
C29 C30 1.3898(18)
C29 H29 0.9500
C30 C31 1.4104(16)
C30 C33 1.5023(18)
C32 H32A 0.9800
C32 H32B 0.9800
C32 H32C 0.9800
C33 H33A 0.9800
C33 H33B 0.9800
C33 H33C 0.9800

loop_
_geom_torsion_atom_site_label_1
_geom_torsion_atom_site_label_2
_geom_torsion_atom_site_label_3
_geom_torsion_atom_site_label_4
_geom_torsion
O3 Al1 O1 C1 80.80(11)
O2 Al1 O1 C1 -23.48(10)
N1 Al1 O1 C1 -120.40(10)
N2 Al1 O1 C1 166.83(10)
Al1 O1 C1 C2 85.55(13)
Al1 O1 C1 C3 -152.41(9)
O1 Al1 O2 C4 -114.08(10)
O3 Al1 O2 C4 123.01(10)
N1 Al1 O2 C4 9.18(11)
N2 Al1 O2 C4 -5.1(3)
O1 Al1 O3 C31 81.53(11)
O2 Al1 O3 C31 -171.19(10)
N1 Al1 O3 C31 -79.04(11)
N2 Al1 O3 C31 0.33(11)
Al1 O2 C4 C9 14.58(16)
Al1 O2 C4 C5 -164.18(8)
O2 C4 C5 C6 -178.76(10)
C9 C4 C5 C6 2.47(15)
O2 C4 C5 C10 1.70(16)
C9 C4 C5 C10 -177.07(10)
C4 C5 C6 C7 -0.95(17)
C10 C5 C6 C7 178.59(11)
C5 C6 C7 C8 -1.52(17)
C5 C6 C7 C14 -179.18(10)
C6 C7 C8 C9 2.47(16)
C14 C7 C8 C9 -179.90(10)
C7 C8 C9 C4 -0.98(17)
C7 C8 C9 C18 178.09(10)
O2 C4 C9 C8 179.61(10)
C5 C4 C9 C8 -1.59(16)
O2 C4 C9 C18 0.54(15)
C5 C4 C9 C18 179.34(10)
C6 C5 C10 C13 -2.68(16)
C4 C5 C10 C13 176.85(10)
C6 C5 C10 C12 -122.57(12)
C4 C5 C10 C12 56.95(14)
C6 C5 C10 C11 116.96(12)
C4 C5 C10 C11 -63.52(14)
C8 C7 C14 C15 -98.08(13)
C6 C7 C14 C15 79.44(14)
C8 C7 C14 C17 22.29(17)
C6 C7 C14 C17 -160.19(13)
C8 C7 C14 C16 142.67(12)
C6 C7 C14 C16 -39.81(15)
C8 C9 C18 N1 133.44(10)
C4 C9 C18 N1 -47.47(14)
C19 N1 C18 C9 -46.74(12)
C23 N1 C18 C9 -169.88(9)
Al1 N1 C18 C9 70.37(9)
C23 N1 C19 C20 53.46(12)
C18 N1 C19 C20 -68.52(12)
Al1 N1 C19 C20 174.99(8)
N1 C19 C20 C21 -57.64(13)
C19 C20 C21 C22 55.15(13)
C20 C21 C22 C23 -51.97(13)
C19 N1 C23 C24 79.27(10)
C18 N1 C23 C24 -156.33(9)
Al1 N1 C23 C24 -39.83(10)
C19 N1 C23 C22 -48.56(12)
C18 N1 C23 C22 75.83(11)
Al1 N1 C23 C22 -167.66(7)
C21 C22 C23 N1 49.46(13)
C21 C22 C23 C24 -75.28(12)
C25 N2 C24 C23 -174.37(9)
Al1 N2 C24 C23 -42.51(10)
N1 C23 C24 N2 52.82(11)
C22 C23 C24 N2 -179.16(9)
C24 N2 C25 C26 73.40(12)
Al1 N2 C25 C26 -57.49(11)
N2 C25 C26 C27 -142.29(11)
N2 C25 C26 C31 41.67(15)
C31 C26 C27 C28 0.68(18)
C25 C26 C27 C28 -175.42(11)
C26 C27 C28 C29 -1.24(18)
C26 C27 C28 C32 -179.48(13)
C27 C28 C29 C30 0.51(19)
C32 C28 C29 C30 178.74(13)
C28 C29 C30 C31 0.76(18)
C28 C29 C30 C33 -178.74(12)
Al1 O3 C31 C26 -17.63(17)
Al1 O3 C31 C30 163.73(8)
C27 C26 C31 O3 -178.00(10)
C25 C26 C31 O3 -1.97(16)
C27 C26 C31 C30 0.63(16)
C25 C26 C31 C30 176.66(10)
C29 C30 C31 O3 177.38(10)
C33 C30 C31 O3 -3.11(16)
C29 C30 C31 C26 -1.32(16)
C33 C30 C31 C26 178.19(11)
